data_7713006
loop_
_publ_author_name
'Martynova, Ekaterina A.'
'Zuccarello, Marco'
'kronenberg, domenic'
'Belis, Marek'
'Cavallo, Luigi'
'Baudoin, Olivier'
'Kwit, Marcin'
'Van Hecke, Kristof'
'Zhang, Ziyun'
'czapik, agnieszka'
'Nolan, Steven P.'

_publ_section_title
;
 Simple synthetic access to [Au(IBiox)Cl] complexes
;
_journal_name_full 'Dalton Transactions'
_journal_paper_doi 10.1039/D3DT01357J
_journal_year 2023
_chemical_formula_moiety 'C11 H16 Au Cl N2 O2'
_chemical_formula_sum 'C11 H16 Au Cl N2 O2'
_chemical_formula_weight 440.68
_chemical_name_systematic EM329
_space_group_crystal_system triclinic
_space_group_IT_number 2
_space_group_name_Hall '-P 1'
_space_group_name_H-M_alt 'P -1'
_atom_sites_solution_hydrogens geom
_atom_sites_solution_primary dual
_audit_creation_date 2022-02-21
_audit_creation_method
;
Olex2 1.3
(compiled 2020.11.12 svn.r5f609507 for OlexSys, GUI svn.r6408)
;
_audit_update_record
;
2023-01-26 deposited with the CCDC.	2023-05-10 downloaded from the CCDC.
;
_cell_angle_alpha 67.245(4)
_cell_angle_beta 67.968(4)
_cell_angle_gamma 88.758(3)
_cell_formula_units_Z 2
_cell_length_a 8.9640(4)
_cell_length_b 9.0310(3)
_cell_length_c 9.5445(4)
_cell_measurement_reflns_used 9606
_cell_measurement_temperature 100(2)
_cell_measurement_theta_max 27.9990
_cell_measurement_theta_min 3.1940
_cell_volume 653.57(6)
_computing_cell_refinement 'CrysAlisPro 1.171.40.67a (Rigaku OD, 2019)'
_computing_data_collection 'CrysAlisPro 1.171.40.67a (Rigaku OD, 2019)'
_computing_data_reduction 'CrysAlisPro 1.171.40.67a (Rigaku OD, 2019)'
_computing_molecular_graphics 'Olex2 1.3 (Dolomanov et al., 2009)'
_computing_publication_material 'Olex2 1.3 (Dolomanov et al., 2009)'
_computing_structure_refinement 'SHELXL 2018/3 (Sheldrick, 2015)'
_computing_structure_solution 'SHELXT  (Sheldrick, 2015)'
_diffrn_ambient_environment N~2~
_diffrn_ambient_temperature 100(2)
_diffrn_detector 'CCD plate'
_diffrn_detector_area_resol_mean 10.4839
_diffrn_detector_type Atlas
_diffrn_measured_fraction_theta_full 1.000
_diffrn_measured_fraction_theta_max 0.915
_diffrn_measurement_details
;
List of Runs (angles in degrees, time in seconds):

  # Type    Start    End  Width  t~exp~   \w     \q     \k     \f   Frames
#--------------------------------------------------------------------------
  1  \w    -25.00  21.00   1.00    1.00    --    7.76  77.00 -90.00   46
  2  \w    -25.00  21.00   1.00    1.00    --    7.76  77.00   0.00   46
  3  \w    -17.00  82.00   1.00    1.00    --    7.76  38.00 -90.00   99
  4  \w    -83.00  16.00   1.00    1.00    --   -8.62 -38.00  60.00   99
  5  \w    -67.00  32.00   1.00    1.00    --    7.76 -38.00 150.00   99
  6  \w    -15.00  49.00   1.00    1.00    --    7.76 -99.00  90.00   64
  7  \w    -41.00  21.00   1.00    1.00    --   -8.62  77.00 -30.00   62
  8  \w    -15.00  10.00   1.00    1.00    --   -8.62-101.00 -20.00   25
  9  \w    -41.00  21.00   1.00    1.00    --   -8.62  77.00-120.00   62
 10  \w    -11.00  15.00   1.00    1.00    --   -8.77  77.00-180.00   26
 11  \w    -25.00  21.00   1.00    1.00    --    7.83  77.00 120.00   46
 12  \w    -41.00 -10.00   1.00    1.00    --   -8.77  77.00 150.00   31
 13  \w    -64.00  36.00   1.00    1.00    --    7.83 -57.00 120.00  100
 14  \w    -25.00  21.00   1.00    1.00    --    7.83  77.00  60.00   46
 15  \w    -15.00  49.00   1.00    1.00    --    7.83-100.00 -20.00   64
 16  \w    -15.00  49.00   1.00    1.00    --    7.83 -99.00-120.00   64
;
_diffrn_measurement_device 'four-circle diffractometer'
_diffrn_measurement_device_type 'SuperNova, Dual, Cu at home/near, Atlas'
_diffrn_measurement_method '\w scans'
_diffrn_orient_matrix_type 'CrysAlisPro convention (1999,Acta A55,543-557)'
_diffrn_orient_matrix_UB_11 0.0703494000
_diffrn_orient_matrix_UB_12 -0.0205190000
_diffrn_orient_matrix_UB_13 -0.0509467000
_diffrn_orient_matrix_UB_21 -0.0265850000
_diffrn_orient_matrix_UB_22 -0.0832846000
_diffrn_orient_matrix_UB_23 0.0537016000
_diffrn_orient_matrix_UB_31 -0.0422596000
_diffrn_orient_matrix_UB_32 -0.0071360000
_diffrn_orient_matrix_UB_33 -0.0472846000
_diffrn_radiation_monochromator mirror
_diffrn_radiation_probe x-ray
_diffrn_radiation_type 'Mo K\a'
_diffrn_radiation_wavelength 0.71073
_diffrn_reflns_av_R_equivalents 0.0680
_diffrn_reflns_av_unetI/netI 0.0556
_diffrn_reflns_Laue_measured_fraction_full 1.000
_diffrn_reflns_Laue_measured_fraction_max 0.915
_diffrn_reflns_limit_h_max 11
_diffrn_reflns_limit_h_min -12
_diffrn_reflns_limit_k_max 12
_diffrn_reflns_limit_k_min -12
_diffrn_reflns_limit_l_max 12
_diffrn_reflns_limit_l_min -12
_diffrn_reflns_number 17973
_diffrn_reflns_point_group_measured_fraction_full 1.000
_diffrn_reflns_point_group_measured_fraction_max 0.915
_diffrn_reflns_theta_full 25.242
_diffrn_reflns_theta_max 28.728
_diffrn_reflns_theta_min 2.472
_diffrn_source 'micro-focus sealed X-ray tube'
_diffrn_source_type 'SuperNova (Mo) X-ray Source'
_exptl_absorpt_coefficient_mu 11.451
_exptl_absorpt_correction_T_max 1.000
_exptl_absorpt_correction_T_min 0.503
_exptl_absorpt_correction_type gaussian
_exptl_absorpt_process_details
;
CrysAlisPro 1.171.40.67a (Rigaku Oxford Diffraction, 2019)
Numerical absorption correction based on gaussian integration over
			a multifaceted crystal model
Empirical absorption correction using spherical harmonics,
 implemented in SCALE3 ABSPACK scaling algorithm.
;
_exptl_crystal_colour 'clear colourless'
_exptl_crystal_colour_lustre clear
_exptl_crystal_colour_primary colourless
_exptl_crystal_density_diffrn 2.239
_exptl_crystal_description irregular
_exptl_crystal_F_000 416
_exptl_crystal_preparation Synthesis
_exptl_crystal_recrystallization_method 'Pentane diffusion in DCM'
_exptl_crystal_size_max 0.216
_exptl_crystal_size_mid 0.17
_exptl_crystal_size_min 0.157
_refine_diff_density_max 3.179
_refine_diff_density_min -2.728
_refine_diff_density_rms 0.265
_refine_ls_extinction_method none
_refine_ls_goodness_of_fit_ref 1.216
_refine_ls_hydrogen_treatment constr
_refine_ls_matrix_type full
_refine_ls_number_parameters 159
_refine_ls_number_reflns 3083
_refine_ls_number_restraints 6
_refine_ls_restrained_S_all 1.215
_refine_ls_R_factor_all 0.0508
_refine_ls_R_factor_gt 0.0420
_refine_ls_shift/su_max 0.000
_refine_ls_shift/su_mean 0.000
_refine_ls_structure_factor_coef Fsqd
_refine_ls_weighting_details 'w=1/[\s^2^(Fo^2^)+(0.0091P)^2^+11.7268P] where P=(Fo^2^+2Fc^2^)/3'
_refine_ls_weighting_scheme calc
_refine_ls_wR_factor_gt 0.0874
_refine_ls_wR_factor_ref 0.0944
_reflns_Friedel_coverage 0.000
_reflns_number_gt 2823
_reflns_number_total 3083
_reflns_threshold_expression 'I > 2\s(I)'
_cod_data_source_file d3dt01357j2.cif
_cod_data_source_block em329
_cod_database_code 7713006
_shelx_shelxl_version_number 2018/3
_chemical_oxdiff_formula 'C11 H16 Au Cl N2 O2'
_shelx_space_group_comment
;
The symmetry employed for this shelxl refinement is uniquely defined
by the following loop, which should always be used as a source of
symmetry information in preference to the above space-group names.
They are only intended as comments.
;
_shelx_estimated_absorpt_t_max 0.267
_shelx_estimated_absorpt_t_min 0.191
_reflns_odcompleteness_completeness 100.00
_reflns_odcompleteness_iscentric 1
_reflns_odcompleteness_theta 25.07
_olex2_refinement_description
;
1. Twinned data refinement
 Scales: 0.9680(9)
 0.0320(9)
2. Fixed Uiso
 At 1.2 times of:
  All C(H,H) groups
 At 1.5 times of:
  All C(H,H,H) groups
3. Uiso/Uaniso restraints and constraints
Uanis(C1) \\sim Ueq: with sigma of 0.005 and sigma for terminal atoms of 0.01
4.a Secondary CH2 refined with riding coordinates:
 C3(H3A,H3B), C6(H6A,H6B)
4.b Idealised Me refined as rotating group:
 C8(H8A,H8B,H8C), C9(H9A,H9B,H9C), C10(H10A,H10B,H10C), C11(H11A,H11B,H11C)
;
_olex2_date_sample_data_collection 2022-02-11
_olex2_exptl_crystal_mounting_method 'Litho loop'
_olex2_submission_original_sample_id EM329
_olex2_submission_special_instructions 'No special instructions were received'
_oxdiff_exptl_absorpt_empirical_details
;
Empirical correction (ABSPACK) includes:
- Absorption correction using spherical harmonics
- Frame scaling
- B-factor correction
;
_oxdiff_exptl_absorpt_empirical_full_max 2.330
_oxdiff_exptl_absorpt_empirical_full_min 0.677

loop_
_space_group_symop_operation_xyz
'x, y, z'
'-x, -y, -z'

loop_
_atom_site_label
_atom_site_type_symbol
_atom_site_fract_x
_atom_site_fract_y
_atom_site_fract_z
_atom_site_U_iso_or_equiv
_atom_site_adp_type
_atom_site_occupancy
_atom_site_site_symmetry_order
_atom_site_calc_flag
_atom_site_refinement_flags_posn
_atom_site_refinement_flags_adp
_atom_site_refinement_flags_occupancy
_atom_site_disorder_assembly
_atom_site_disorder_group
Au1 Au 0.11880(4) 0.89341(4) 0.22470(5) 0.01313(11) Uani 1 1 d . . . . .
Cl1 Cl -0.0486(3) 1.0874(3) 0.1970(4) 0.0257(6) Uani 1 1 d . . . . .
O1 O 0.6150(8) 0.6012(8) 0.3144(8) 0.0164(14) Uani 1 1 d . . . . .
O2 O 0.3691(8) 0.3470(8) 0.2728(8) 0.0176(14) Uani 1 1 d . . . . .
N1 N 0.4075(9) 0.7369(9) 0.2696(9) 0.0107(15) Uani 1 1 d . . . . .
N2 N 0.2539(9) 0.5779(9) 0.2508(9) 0.0127(15) Uani 1 1 d . . . . .
C1 C 0.2674(11) 0.7287(10) 0.2486(10) 0.0106(17) Uani 1 1 d . U . . .
C2 C 0.4946(10) 0.8440(11) 0.3088(11) 0.0112(17) Uani 1 1 d . . . . .
C3 C 0.6563(11) 0.7719(11) 0.2792(13) 0.017(2) Uani 1 1 d . . . . .
H3A H 0.734781 0.830790 0.163163 0.021 Uiso 1 1 calc R U . . .
H3B H 0.705242 0.779905 0.353758 0.021 Uiso 1 1 calc R U . . .
C4 C 0.4766(11) 0.5968(11) 0.2857(12) 0.0157(19) Uani 1 1 d . . . . .
C5 C 0.3805(11) 0.4960(11) 0.2740(11) 0.0149(19) Uani 1 1 d . . . . .
C6 C 0.2008(11) 0.3153(11) 0.2908(13) 0.017(2) Uani 1 1 d . . . . .
H6A H 0.127062 0.260218 0.409180 0.021 Uiso 1 1 calc R U . . .
H6B H 0.194618 0.246000 0.233692 0.021 Uiso 1 1 calc R U . . .
C7 C 0.1540(10) 0.4844(11) 0.2100(11) 0.0127(18) Uani 1 1 d . . . . .
C8 C 0.5176(11) 1.0213(11) 0.1939(11) 0.0157(19) Uani 1 1 d . . . . .
H8A H 0.578072 1.035272 0.079096 0.024 Uiso 1 1 calc R U . . .
H8B H 0.578514 1.086409 0.221865 0.024 Uiso 1 1 calc R U . . .
H8C H 0.411050 1.056833 0.206376 0.024 Uiso 1 1 calc R U . . .
C9 C 0.4033(12) 0.8137(12) 0.4896(11) 0.020(2) Uani 1 1 d . . . . .
H9A H 0.298669 0.854555 0.504803 0.031 Uiso 1 1 calc R U . . .
H9B H 0.467836 0.870171 0.522055 0.031 Uiso 1 1 calc R U . . .
H9C H 0.384380 0.697012 0.558473 0.031 Uiso 1 1 calc R U . . .
C10 C 0.2165(12) 0.5437(12) 0.0233(12) 0.021(2) Uani 1 1 d . . . . .
H10A H 0.191019 0.653527 -0.023783 0.031 Uiso 1 1 calc R U . . .
H10B H 0.164316 0.470743 -0.004108 0.031 Uiso 1 1 calc R U . . .
H10C H 0.334567 0.545166 -0.022720 0.031 Uiso 1 1 calc R U . . .
C11 C -0.0263(11) 0.4881(12) 0.2889(11) 0.017(2) Uani 1 1 d . . . . .
H11A H -0.058294 0.462170 0.406772 0.026 Uiso 1 1 calc R U . . .
H11B H -0.086702 0.408009 0.276584 0.026 Uiso 1 1 calc R U . . .
H11C H -0.050784 0.596558 0.234353 0.026 Uiso 1 1 calc R U . . .

loop_
_atom_site_aniso_label
_atom_site_aniso_U_11
_atom_site_aniso_U_22
_atom_site_aniso_U_33
_atom_site_aniso_U_23
_atom_site_aniso_U_13
_atom_site_aniso_U_12
Au1 0.00968(17) 0.01102(18) 0.01871(18) -0.00643(13) -0.00535(13) 0.00269(12)
Cl1 0.0199(12) 0.0185(13) 0.0492(16) -0.0195(12) -0.0193(12) 0.0104(10)
O1 0.015(3) 0.013(3) 0.027(4) -0.009(3) -0.014(3) 0.006(3)
O2 0.015(3) 0.016(3) 0.031(4) -0.014(3) -0.014(3) 0.006(3)
N1 0.008(4) 0.008(4) 0.016(4) -0.006(3) -0.004(3) 0.001(3)
N2 0.009(4) 0.012(4) 0.018(4) -0.007(3) -0.007(3) 0.004(3)
C1 0.015(3) 0.007(3) 0.010(3) -0.003(3) -0.007(3) 0.001(3)
C2 0.010(4) 0.014(5) 0.012(4) -0.007(4) -0.005(3) 0.002(3)
C3 0.006(4) 0.017(5) 0.028(5) -0.011(4) -0.003(4) -0.002(4)
C4 0.009(4) 0.016(5) 0.023(5) -0.010(4) -0.005(4) 0.004(4)
C5 0.015(5) 0.018(5) 0.016(4) -0.009(4) -0.008(4) 0.005(4)
C6 0.013(5) 0.013(5) 0.028(5) -0.006(4) -0.011(4) 0.001(4)
C7 0.009(4) 0.010(4) 0.020(5) -0.008(4) -0.005(4) -0.002(3)
C8 0.013(5) 0.014(5) 0.017(5) -0.005(4) -0.004(4) -0.005(4)
C9 0.023(5) 0.021(5) 0.011(4) -0.004(4) -0.004(4) -0.006(4)
C10 0.020(5) 0.024(5) 0.020(5) -0.012(4) -0.005(4) -0.004(4)
C11 0.009(4) 0.019(5) 0.015(4) -0.004(4) 0.000(4) -0.006(4)

loop_
_atom_type_symbol
_atom_type_description
_atom_type_scat_dispersion_real
_atom_type_scat_dispersion_imag
_atom_type_scat_source
C C 0.0033 0.0016 'International Tables Vol C Tables 4.2.6.8 and 6.1.1.4'
H H 0.0000 0.0000 'International Tables Vol C Tables 4.2.6.8 and 6.1.1.4'
Au Au -2.0133 8.8022 'International Tables Vol C Tables 4.2.6.8 and 6.1.1.4'
Cl Cl 0.1484 0.1585 'International Tables Vol C Tables 4.2.6.8 and 6.1.1.4'
N N 0.0061 0.0033 'International Tables Vol C Tables 4.2.6.8 and 6.1.1.4'
O O 0.0106 0.0060 'International Tables Vol C Tables 4.2.6.8 and 6.1.1.4'

loop_
_exptl_crystal_face_index_h
_exptl_crystal_face_index_k
_exptl_crystal_face_index_l
_exptl_crystal_face_perp_dist
-8 -9 -10 0.0608
-6 5 8 0.1062
6 6 13 0.1397
4 -5 -10 0.0902
-12 -2 -8 0.0550
-5 8 -6 0.0646
7 11 8 0.0825
5 -8 6 0.0917
13 1 5 0.0987

loop_
_geom_angle_atom_site_label_1
_geom_angle_atom_site_label_2
_geom_angle_atom_site_label_3
_geom_angle
_geom_angle_site_symmetry_1
_geom_angle_site_symmetry_3
_geom_angle_publ_flag
C1 Au1 Cl1 178.7(3) . . ?
C4 O1 C3 104.7(7) . . ?
C5 O2 C6 104.3(7) . . ?
C1 N1 C2 137.2(7) . . ?
C1 N1 C4 112.3(7) . . ?
C4 N1 C2 109.6(7) . . ?
C1 N2 C5 112.5(7) . . ?
C1 N2 C7 137.3(7) . . ?
C5 N2 C7 109.4(7) . . ?
N1 C1 Au1 128.6(6) . . ?
N1 C1 N2 102.3(7) . . ?
N2 C1 Au1 129.1(6) . . ?
N1 C2 C3 98.4(7) . . ?
N1 C2 C8 112.4(7) . . ?
N1 C2 C9 108.5(7) . . ?
C8 C2 C3 112.7(7) . . ?
C8 C2 C9 112.3(8) . . ?
C9 C2 C3 111.8(8) . . ?
O1 C3 C2 106.2(7) . . ?
O1 C3 H3A 110.5 . . ?
O1 C3 H3B 110.5 . . ?
C2 C3 H3A 110.5 . . ?
C2 C3 H3B 110.5 . . ?
H3A C3 H3B 108.7 . . ?
O1 C4 N1 112.7(7) . . ?
C5 C4 O1 140.1(9) . . ?
C5 C4 N1 107.1(8) . . ?
O2 C5 N2 112.6(7) . . ?
C4 C5 O2 141.5(9) . . ?
C4 C5 N2 105.9(8) . . ?
O2 C6 H6A 110.6 . . ?
O2 C6 H6B 110.6 . . ?
O2 C6 C7 105.5(7) . . ?
H6A C6 H6B 108.8 . . ?
C7 C6 H6A 110.6 . . ?
C7 C6 H6B 110.6 . . ?
N2 C7 C6 97.3(7) . . ?
N2 C7 C10 109.0(7) . . ?
N2 C7 C11 113.2(7) . . ?
C10 C7 C6 111.9(8) . . ?
C11 C7 C6 112.0(7) . . ?
C11 C7 C10 112.4(8) . . ?
C2 C8 H8A 109.5 . . ?
C2 C8 H8B 109.5 . . ?
C2 C8 H8C 109.5 . . ?
H8A C8 H8B 109.5 . . ?
H8A C8 H8C 109.5 . . ?
H8B C8 H8C 109.5 . . ?
C2 C9 H9A 109.5 . . ?
C2 C9 H9B 109.5 . . ?
C2 C9 H9C 109.5 . . ?
H9A C9 H9B 109.5 . . ?
H9A C9 H9C 109.5 . . ?
H9B C9 H9C 109.5 . . ?
C7 C10 H10A 109.5 . . ?
C7 C10 H10B 109.5 . . ?
C7 C10 H10C 109.5 . . ?
H10A C10 H10B 109.5 . . ?
H10A C10 H10C 109.5 . . ?
H10B C10 H10C 109.5 . . ?
C7 C11 H11A 109.5 . . ?
C7 C11 H11B 109.5 . . ?
C7 C11 H11C 109.5 . . ?
H11A C11 H11B 109.5 . . ?
H11A C11 H11C 109.5 . . ?
H11B C11 H11C 109.5 . . ?

loop_
_geom_bond_atom_site_label_1
_geom_bond_atom_site_label_2
_geom_bond_distance
_geom_bond_site_symmetry_2
_geom_bond_publ_flag
Au1 Cl1 2.284(2) . ?
Au1 C1 1.979(9) . ?
O1 C3 1.469(11) . ?
O1 C4 1.372(10) . ?
O2 C5 1.356(11) . ?
O2 C6 1.474(10) . ?
N1 C1 1.352(11) . ?
N1 C2 1.488(11) . ?
N1 C4 1.377(12) . ?
N2 C1 1.361(11) . ?
N2 C5 1.382(11) . ?
N2 C7 1.488(11) . ?
C2 C3 1.549(12) . ?
C2 C8 1.515(12) . ?
C2 C9 1.519(12) . ?
C3 H3A 0.9900 . ?
C3 H3B 0.9900 . ?
C4 C5 1.329(12) . ?
C6 H6A 0.9900 . ?
C6 H6B 0.9900 . ?
C6 C7 1.551(13) . ?
C7 C10 1.517(13) . ?
C7 C11 1.511(12) . ?
C8 H8A 0.9800 . ?
C8 H8B 0.9800 . ?
C8 H8C 0.9800 . ?
C9 H9A 0.9800 . ?
C9 H9B 0.9800 . ?
C9 H9C 0.9800 . ?
C10 H10A 0.9800 . ?
C10 H10B 0.9800 . ?
C10 H10C 0.9800 . ?
C11 H11A 0.9800 . ?
C11 H11B 0.9800 . ?
C11 H11C 0.9800 . ?

loop_
_geom_torsion_atom_site_label_1
_geom_torsion_atom_site_label_2
_geom_torsion_atom_site_label_3
_geom_torsion_atom_site_label_4
_geom_torsion
_geom_torsion_site_symmetry_1
_geom_torsion_site_symmetry_2
_geom_torsion_site_symmetry_3
_geom_torsion_site_symmetry_4
_geom_torsion_publ_flag
O1 C4 C5 O2 -6(2) . . . . ?
O1 C4 C5 N2 176.6(11) . . . . ?
O2 C6 C7 N2 -31.7(8) . . . . ?
O2 C6 C7 C10 82.2(9) . . . . ?
O2 C6 C7 C11 -150.5(7) . . . . ?
N1 C2 C3 O1 -28.4(8) . . . . ?
N1 C4 C5 O2 177.5(11) . . . . ?
N1 C4 C5 N2 0.0(11) . . . . ?
C1 N1 C2 C3 -171.5(10) . . . . ?
C1 N1 C2 C8 -52.7(13) . . . . ?
C1 N1 C2 C9 72.1(13) . . . . ?
C1 N1 C4 O1 -177.3(7) . . . . ?
C1 N1 C4 C5 0.3(11) . . . . ?
C1 N2 C5 O2 -178.7(7) . . . . ?
C1 N2 C5 C4 -0.4(11) . . . . ?
C1 N2 C7 C6 -167.8(10) . . . . ?
C1 N2 C7 C10 76.0(13) . . . . ?
C1 N2 C7 C11 -50.0(14) . . . . ?
C2 N1 C1 Au1 11.6(15) . . . . ?
C2 N1 C1 N2 -167.4(9) . . . . ?
C2 N1 C4 O1 -6.7(10) . . . . ?
C2 N1 C4 C5 170.9(7) . . . . ?
C3 O1 C4 N1 -12.6(10) . . . . ?
C3 O1 C4 C5 171.0(12) . . . . ?
C4 O1 C3 C2 26.1(9) . . . . ?
C4 N1 C1 Au1 178.5(7) . . . . ?
C4 N1 C1 N2 -0.5(10) . . . . ?
C4 N1 C2 C3 21.4(9) . . . . ?
C4 N1 C2 C8 140.2(8) . . . . ?
C4 N1 C2 C9 -95.0(9) . . . . ?
C5 O2 C6 C7 29.7(9) . . . . ?
C5 N2 C1 Au1 -178.5(7) . . . . ?
C5 N2 C1 N1 0.6(10) . . . . ?
C5 N2 C7 C6 23.8(9) . . . . ?
C5 N2 C7 C10 -92.5(9) . . . . ?
C5 N2 C7 C11 141.6(8) . . . . ?
C6 O2 C5 N2 -14.6(10) . . . . ?
C6 O2 C5 C4 168.1(13) . . . . ?
C7 N2 C1 Au1 13.3(15) . . . . ?
C7 N2 C1 N1 -167.7(9) . . . . ?
C7 N2 C5 O2 -7.1(10) . . . . ?
C7 N2 C5 C4 171.2(7) . . . . ?
C8 C2 C3 O1 -147.0(7) . . . . ?
C9 C2 C3 O1 85.5(9) . . . . ?

loop_
_twin_individual_id
_twin_individual_mass_fraction_refined
1 0.9680(9)
2 0.0320(9)

loop_
_exptl_oxdiff_crystal_face_indexfrac_h
_exptl_oxdiff_crystal_face_indexfrac_k
_exptl_oxdiff_crystal_face_indexfrac_l
_exptl_oxdiff_crystal_face_x
_exptl_oxdiff_crystal_face_y
_exptl_oxdiff_crystal_face_z
-8.3111 -9.1744 -9.8978 0.1078 0.4535 0.8847
-6.4526 4.5493 8.1462 -0.9623 0.2301 -0.1450
5.9801 5.6266 13.3314 -0.3739 0.0883 -0.9232
4.4286 -5.1569 -9.9072 0.9221 -0.2203 0.3181
-12.2862 -2.2702 -7.6818 -0.4264 0.1032 0.8986
-4.7538 8.4109 -5.7881 -0.2121 -0.8850 0.4146
6.8317 10.7852 8.1058 -0.1537 -0.6446 -0.7489
4.8006 -8.3634 5.8438 0.2116 0.8827 -0.4195
12.6060 0.7626 4.5581 0.6390 -0.1539 -0.7537
